data_8101522
loop_
_publ_author_name
'Shan, Yongkui'
'Zhou, Hongping'
'Huang, Songping D.'

_publ_section_title
;
Crystal structure of 1,5-bis(4-methoxyphenyl)-1,4-pentadien-3-one, 
C~19~H~18~O~3~
;
_journal_issue 3
_journal_name_full 'Zeitschrift f\"ur Kristallographie - New Crystal Structures'
_journal_page_first 381
_journal_page_last 382
_journal_volume 214
_journal_year 1999
_chemical_formula_moiety 'C19 H18 O3 '
_chemical_formula_sum 'C19 H18 O3'
_chemical_formula_weight 294.35
_space_group_IT_number 9
_symmetry_cell_setting monoclinic
_symmetry_space_group_name_Hall 'C -2yc'
_symmetry_space_group_name_H-M 'C 1 c 1'
_cell_angle_alpha 90
_cell_angle_beta 90.045(2)
_cell_angle_gamma 90
_cell_formula_units_Z 4
_cell_length_a 6.1829(6)
_cell_length_b 34.030(3)
_cell_length_c 7.4127(7)
_cell_measurement_temperature 296.2
_cell_volume 1559.7(2)
_diffrn_ambient_temperature 296.2
_exptl_crystal_density_diffrn 1.253
_refine_ls_R_factor_obs 0.0596
_refine_ls_wR_factor_obs 0.0859
_cod_depositor_comments
;

    Replacing symmetry operators
        '  +x,  +y,  +z'
        '  +x,  -y,  +z'
    with
        'x+1/2,-y+1/2,z+1/2'
        'x+1/2,y+1/2,z'
    because updated list of symmetry operators constitute full set of
    operators of 'C 1 c 1' symmetry space group.

    Andrius Merkys
    2014-07-18

;
_cod_original_sg_symbol_H-M 'C c'
_cod_original_formula_sum 'C19 H18 O3 '
_cod_database_code 8101522

loop_
_symmetry_equiv_pos_as_xyz
'  +x,  +y,  +z'
'  +x,  -y,1/2+z'
x+1/2,-y+1/2,z+1/2
x+1/2,y+1/2,z

loop_
_atom_site_aniso_label
_atom_site_aniso_U_11
_atom_site_aniso_U_22
_atom_site_aniso_U_33
_atom_site_aniso_U_12
_atom_site_aniso_U_13
_atom_site_aniso_U_23
O(1) 0.063(3) 0.059(3) 0.083(3) 0.002(2) 0.004(2) 0.013(2)
O(2) 0.064(3) 0.054(2) 0.086(3) -0.001(2) -0.003(2) 0.009(2)
O(3) 0.091(4) 0.070(3) 0.184(6) 0.000(3) 0.001(4) 0.014(3)
C(1) 0.079(6) 0.090(5) 0.066(4) -0.027(4) 0.019(3) -0.023(3)
C(2) 0.070(5) 0.072(5) 0.084(5) -0.015(3) 0.006(3) 0.001(3)
C(3) 0.103(6) 0.054(3) 0.082(5) -0.003(4) 0.001(4) -0.006(3)
C(4) 0.071(5) 0.080(5) 0.082(5) 0.015(3) -0.003(3) -0.002(4)
C(5) 0.079(6) 0.089(5) 0.064(4) 0.027(4) -0.017(3) -0.025(3)
C(6) 0.071(4) 0.064(4) 0.046(3) -0.005(3) -0.006(2) -0.005(2)
C(7) 0.051(3) 0.091(4) 0.059(3) 0.004(3) 0.002(2) -0.009(3)
C(8) 0.047(3) 0.080(4) 0.063(4) -0.009(3) 0.001(3) 0.008(3)
C(9) 0.046(3) 0.050(3) 0.059(3) -0.001(2) -0.005(2) -0.003(2)
C(10) 0.049(3) 0.069(4) 0.052(3) -0.007(3) 0.008(2) -0.001(2)
C(11) 0.068(4) 0.052(3) 0.054(3) -0.009(3) 0.006(3) -0.003(2)
C(12) 0.062(4) 0.059(3) 0.049(3) 0.004(3) 0.006(2) -0.005(2)
C(13) 0.048(3) 0.094(5) 0.059(3) 0.001(3) -0.001(2) -0.015(3)
C(14) 0.052(3) 0.068(4) 0.061(3) 0.008(3) -0.001(3) 0.007(3)
C(15) 0.047(3) 0.060(4) 0.054(3) 0.003(2) 0.005(2) -0.003(2)
C(16) 0.051(3) 0.073(4) 0.054(3) 0.005(3) -0.008(2) 0.002(2)
C(17) 0.066(4) 0.060(4) 0.054(3) 0.006(3) -0.005(3) -0.001(3)
C(18) 0.074(5) 0.071(4) 0.113(6) 0.017(3) 0.012(4) 0.001(4)
C(19) 0.069(5) 0.070(4) 0.128(7) -0.023(3) -0.018(4) 0.001(4)

loop_
_atom_site_label
_atom_site_fract_x
_atom_site_fract_y
_atom_site_fract_z
_atom_site_U_iso_or_equiv
_atom_site_occupancy
_atom_site_refinement_flags
_atom_site_thermal_displace_type
_atom_site_calc_flag
_atom_site_calc_attached_atom
O(1) -0.0968 0.4526(1) 0.4132 0.068(1) 1.000 . Uani d ?
O(2) -0.097(1) 0.0472(1) 0.4361(8) 0.068(1) 1.000 . Uani d ?
O(3) 0.747(1) 0.2502(2) 0.425(1) 0.115(2) 1.000 . Uani d ?
C(1) 0.254(1) 0.2984(2) 0.439(1) 0.078(2) 1.000 . Uani d ?
C(2) 0.444(1) 0.2880(2) 0.385(1) 0.075(2) 1.000 . Uani d ?
C(3) 0.551(2) 0.2501(2) 0.425(1) 0.080(2) 1.000 . Uani d ?
C(4) 0.444(2) 0.2124(2) 0.465(1) 0.078(2) 1.000 . Uani d ?
C(5) 0.255(1) 0.2015(2) 0.411(1) 0.077(2) 1.000 . Uani d ?
C(6) 0.158(1) 0.3393(2) 0.4233(9) 0.060(2) 1.000 . Uani d ?
C(7) 0.265(1) 0.3708(2) 0.338(1) 0.067(2) 1.000 . Uani d ?
C(8) 0.174(1) 0.4081(2) 0.336(1) 0.064(2) 1.000 . Uani d ?
C(9) -0.023(1) 0.4153(2) 0.4215(9) 0.052(2) 1.000 . Uani d ?
C(10) -0.127(1) 0.3836(2) 0.505(1) 0.056(2) 1.000 . Uani d ?
C(11) -0.037(1) 0.3469(2) 0.503(1) 0.058(2) 1.000 . Uani d ?
C(12) 0.158(1) 0.1609(2) 0.426(1) 0.057(2) 1.000 . Uani d ?
C(13) 0.264(1) 0.1290(2) 0.511(1) 0.067(2) 1.000 . Uani d ?
C(14) 0.173(1) 0.0916(2) 0.513(1) 0.060(2) 1.000 . Uani d ?
C(15) -0.022(1) 0.0847(2) 0.4277(9) 0.054(2) 1.000 . Uani d ?
C(16) -0.127(1) 0.1163(2) 0.344(1) 0.059(2) 1.000 . Uani d ?
C(17) -0.037(1) 0.1530(2) 0.347(1) 0.060(2) 1.000 . Uani d ?
C(18) -0.292(1) 0.4619(2) 0.508(1) 0.086(3) 1.000 . Uani d ?
C(19) -0.293(2) 0.0386(2) 0.341(1) 0.089(3) 1.000 . Uani d ?
H(1) 0.1668 0.2787 0.4927 0.094 1.000 . Uiso c ?
H(2) 0.5224 0.3063 0.3136 0.090 1.000 . Uiso c ?
H(3) 0.5217 0.1943 0.5386 0.093 1.000 . Uiso c ?
H(4) 0.1675 0.2210 0.3557 0.093 1.000 . Uiso c ?
H(5) 0.4013 0.3665 0.2820 0.080 1.000 . Uiso c ?
H(6) 0.2455 0.4289 0.2750 0.076 1.000 . Uiso c ?
H(7) -0.2620 0.3877 0.5629 0.068 1.000 . Uiso c ?
H(8) -0.1135 0.3259 0.5583 0.070 1.000 . Uiso c ?
H(9) 0.4006 0.1332 0.5671 0.081 1.000 . Uiso c ?
H(10) 0.2456 0.0708 0.5731 0.072 1.000 . Uiso c ?
H(11) -0.2619 0.1122 0.2858 0.071 1.000 . Uiso c ?
H(12) -0.1129 0.1739 0.2907 0.072 1.000 . Uiso c ?
H(13) -0.2724 0.4572 0.6335 0.103 1.000 . Uiso c ?
H(14) -0.4068 0.4459 0.4644 0.103 1.000 . Uiso c ?
H(15) -0.3272 0.4888 0.4898 0.103 1.000 . Uiso c ?
H(16) -0.4071 0.0544 0.3872 0.107 1.000 . Uiso c ?
H(17) -0.2741 0.0442 0.2161 0.107 1.000 . Uiso c ?
H(18) -0.3283 0.0116 0.3556 0.107 1.000 . Uiso c ?

loop_
_geom_bond_atom_site_label_1
_geom_bond_atom_site_label_2
_geom_bond_distance
_geom_bond_site_symmetry_1
_geom_bond_site_symmetry_2
_geom_bond_publ_flag
O(1) C(9) 1.352(6) . . yes
O(1) C(18) 1.435(8) . . yes
O(2) C(15) 1.359(6) . . yes
O(2) C(19) 1.434(8) . . yes
O(3) C(3) 1.210(8) . . yes
C(1) C(2) 1.289(9) . . yes
C(1) C(6) 1.52(1) . . yes
C(1) H(1) 0.95 . . no
C(2) C(3) 1.48(1) . . yes
C(2) H(2) 0.95 . . no
C(3) C(4) 1.47(1) . . yes
C(4) C(5) 1.291(9) . . yes
C(4) H(3) 0.95 . . no
C(5) C(12) 1.51(1) . . yes
C(5) H(4) 0.95 . . no
C(6) C(7) 1.408(9) . . yes
C(6) C(11) 1.369(8) . . yes
C(7) C(8) 1.391(9) . . yes
C(7) H(5) 0.95 . . no
C(8) C(9) 1.391(8) . . yes
C(8) H(6) 0.95 . . no
C(9) C(10) 1.399(8) . . yes
C(10) C(11) 1.367(8) . . yes
C(10) H(7) 0.95 . . no
C(11) H(8) 0.95 . . no
C(12) C(13) 1.414(9) . . yes
C(12) C(17) 1.369(8) . . yes
C(13) C(14) 1.392(9) . . yes
C(13) H(9) 0.95 . . no
C(14) C(15) 1.382(8) . . yes
C(14) H(10) 0.95 . . no
C(15) C(16) 1.400(8) . . yes
C(16) C(17) 1.367(8) . . yes
C(16) H(11) 0.95 . . no
C(17) H(12) 0.95 . . no
C(18) H(13) 0.95 . . no
C(18) H(14) 0.95 . . no
C(18) H(15) 0.95 . . no
C(19) H(16) 0.95 . . no
C(19) H(17) 0.95 . . no
C(19) H(18) 0.95 . . no

loop_
_cod_related_entry_id
_cod_related_entry_database
_cod_related_entry_code
1 ChemSpider 30653860
